data_2219868
loop_
_publ_author_name
'Grossie, David A'
'Fossum, Eric'
'Elsen, Andrea'
'Meyer, Tricia'

_publ_section_title
;
 3,5-Difluorophenyl phenyl sulfone
;
_journal_coeditor_code HB2817
_journal_issue 11
_journal_name_full 'Acta Crystallographica Section E'
_journal_page_first o2207
_journal_paper_doi 10.1107/S1600536808034302
_journal_volume 64
_journal_year 2008
_chemical_formula_moiety 'C12 H8 F2 O2 S'
_chemical_formula_sum 'C12 H8 F2 O2 S'
_chemical_formula_weight 254.24
_chemical_melting_point 373
_chemical_name_common '3,5-Difluorophenyl sulfone'
_chemical_name_systematic
;
3,5-Difluorophenyl phenyl sulfone
;
_space_group_IT_number 14
_symmetry_cell_setting monoclinic
_symmetry_space_group_name_Hall '-P 2ybc'
_symmetry_space_group_name_H-M 'P 1 21/c 1'
_atom_sites_solution_hydrogens geom
_atom_sites_solution_primary direct
_atom_sites_solution_secondary difmap
_audit_creation_method SHELXL-97
_cell_angle_alpha 90.00
_cell_angle_beta 108.17(4)
_cell_angle_gamma 90.00
_cell_formula_units_Z 4
_cell_length_a 10.328(6)
_cell_length_b 14.256(9)
_cell_length_c 7.641(4)
_cell_measurement_reflns_used 2499
_cell_measurement_temperature 173(2)
_cell_measurement_theta_max 28.97
_cell_measurement_theta_min 2.51
_cell_volume 1068.9(11)
_computing_cell_refinement 'SAINT-Plus (Bruker, 2003)'
_computing_data_collection 'SMART (Bruker, 2003)'
_computing_data_reduction 'SAINT-Plus (Bruker, 2003)'
_computing_molecular_graphics
;
Mercury (Macrae <i>et al.</i>,  2006) and OSCAIL (McArdle, 1995)
;
_computing_publication_material 'enCIFer (Allen <i>et al.</i> 2004) and publCIF (Westrip, 2008)'
_computing_structure_refinement 'SHELXL97 (Sheldrick, 2008)'
_computing_structure_solution 'SHELXS97 (Sheldrick, 2008)'
_diffrn_ambient_temperature 173(2)
_diffrn_measured_fraction_theta_full 0.998
_diffrn_measured_fraction_theta_max 0.998
_diffrn_measurement_device_type 'Bruker SMART APEXII CCD'
_diffrn_measurement_method \w
_diffrn_radiation_monochromator graphite
_diffrn_radiation_source 'fine-focus sealed tube'
_diffrn_radiation_type MoK\a
_diffrn_radiation_wavelength 0.71069
_diffrn_reflns_av_R_equivalents 0.0355
_diffrn_reflns_av_sigmaI/netI 0.0368
_diffrn_reflns_limit_h_max 14
_diffrn_reflns_limit_h_min -14
_diffrn_reflns_limit_k_max 19
_diffrn_reflns_limit_k_min -19
_diffrn_reflns_limit_l_max 10
_diffrn_reflns_limit_l_min -10
_diffrn_reflns_number 9888
_diffrn_reflns_theta_full 29.01
_diffrn_reflns_theta_max 29.01
_diffrn_reflns_theta_min 2.08
_exptl_absorpt_coefficient_mu 0.315
_exptl_absorpt_correction_T_max 0.977
_exptl_absorpt_correction_T_min 0.892
_exptl_absorpt_correction_type multi-scan
_exptl_absorpt_process_details '(SADABS; Bruker, 2003)'
_exptl_crystal_colour colourless
_exptl_crystal_density_diffrn 1.580
_exptl_crystal_density_method 'not measured'
_exptl_crystal_description block
_exptl_crystal_F_000 520
_exptl_crystal_size_max 0.31
_exptl_crystal_size_mid 0.23
_exptl_crystal_size_min 0.07
_refine_diff_density_max 1.033
_refine_diff_density_min -0.368
_refine_ls_extinction_method none
_refine_ls_goodness_of_fit_ref 1.071
_refine_ls_hydrogen_treatment constr
_refine_ls_matrix_type full
_refine_ls_number_parameters 154
_refine_ls_number_reflns 2841
_refine_ls_number_restraints 0
_refine_ls_restrained_S_all 1.071
_refine_ls_R_factor_all 0.0633
_refine_ls_R_factor_gt 0.0494
_refine_ls_shift/su_max 0.001
_refine_ls_shift/su_mean 0.000
_refine_ls_structure_factor_coef Fsqd
_refine_ls_weighting_details 'calc w=1/[\s^2^(Fo^2^)+(0.0653P)^2^+0.8586P] where P=(Fo^2^+2Fc^2^)/3'
_refine_ls_weighting_scheme calc
_refine_ls_wR_factor_gt 0.1271
_refine_ls_wR_factor_ref 0.1376
_reflns_number_gt 2312
_reflns_number_total 2841
_reflns_threshold_expression I>2\s(I)
_cod_data_source_file hb2817.cif
_cod_data_source_block I
_cod_original_sg_symbol_H-M 'P 21/c'
_cod_database_code 2219868
_cod_database_fobs_code 2219868

loop_
_symmetry_equiv_pos_as_xyz
'x, y, z'
'-x, y+1/2, -z+1/2'
'-x, -y, -z'
'x, -y-1/2, z-1/2'

loop_
_atom_site_type_symbol
_atom_site_label
_atom_site_fract_x
_atom_site_fract_y
_atom_site_fract_z
_atom_site_U_iso_or_equiv
_atom_site_adp_type
_atom_site_calc_flag
_atom_site_refinement_flags
_atom_site_occupancy
S S1 0.75260(5) 0.58823(4) 0.81320(7) 0.02008(16) Uani d . 1
F F3 1.22708(15) 0.66341(11) 0.7875(2) 0.0422(4) Uani d . 1
F F5 0.94947(16) 0.91584(10) 0.8343(2) 0.0382(4) Uani d . 1
O O1 0.67321(17) 0.62902(12) 0.9183(2) 0.0278(4) Uani d . 1
O O2 0.81161(17) 0.49637(11) 0.8585(2) 0.0283(4) Uani d . 1
C C1 0.8867(2) 0.66759(14) 0.8195(3) 0.0186(4) Uani d . 1
C C2 1.0092(2) 0.63183(15) 0.8079(3) 0.0231(4) Uani d . 1
H H2 1.0244 0.5663 0.8039 0.028 Uiso calc R 1
C C3 1.1074(2) 0.69651(16) 0.8025(3) 0.0251(5) Uani d . 1
C C4 1.0896(2) 0.79234(15) 0.8082(3) 0.0243(4) Uani d . 1
H H4 1.1588 0.8351 0.8029 0.029 Uiso calc R 1
C C5 0.9666(2) 0.82280(15) 0.8219(3) 0.0229(4) Uani d . 1
C C6 0.8626(2) 0.76354(15) 0.8274(3) 0.0213(4) Uani d . 1
H H6 0.7786 0.7869 0.8361 0.026 Uiso calc R 1
C C7 0.6541(2) 0.58940(14) 0.5789(3) 0.0180(4) Uani d . 1
C C8 0.6894(2) 0.53032(15) 0.4556(3) 0.0231(4) Uani d . 1
H H8 0.7620 0.4867 0.4979 0.028 Uiso calc R 1
C C9 0.6162(3) 0.53652(16) 0.2697(3) 0.0282(5) Uani d . 1
H H9 0.6389 0.4969 0.1836 0.034 Uiso calc R 1
C C10 0.5105(2) 0.60012(17) 0.2093(3) 0.0291(5) Uani d . 1
H H10 0.4613 0.6041 0.0817 0.035 Uiso calc R 1
C C11 0.4758(2) 0.65775(17) 0.3324(3) 0.0269(5) Uani d . 1
H H11 0.4022 0.7005 0.2895 0.032 Uiso calc R 1
C C12 0.5479(2) 0.65361(15) 0.5189(3) 0.0227(4) Uani d . 1
H H12 0.5252 0.6939 0.6041 0.027 Uiso calc R 1

loop_
_atom_site_aniso_label
_atom_site_aniso_U_11
_atom_site_aniso_U_22
_atom_site_aniso_U_33
_atom_site_aniso_U_12
_atom_site_aniso_U_13
_atom_site_aniso_U_23
S1 0.0243(3) 0.0206(3) 0.0158(3) -0.00311(19) 0.0069(2) 0.00231(19)
F3 0.0273(8) 0.0336(8) 0.0690(12) 0.0042(6) 0.0201(8) -0.0013(8)
F5 0.0413(9) 0.0185(7) 0.0601(11) -0.0006(6) 0.0236(8) -0.0012(6)
O1 0.0335(9) 0.0347(9) 0.0195(8) -0.0071(7) 0.0144(7) -0.0025(7)
O2 0.0316(8) 0.0224(8) 0.0273(8) -0.0026(7) 0.0041(7) 0.0089(6)
C1 0.0217(10) 0.0199(9) 0.0141(9) -0.0014(8) 0.0054(8) 0.0014(7)
C2 0.0240(10) 0.0188(10) 0.0255(11) 0.0013(8) 0.0063(9) 0.0018(8)
C3 0.0188(10) 0.0264(11) 0.0300(12) 0.0022(8) 0.0073(9) 0.0004(9)
C4 0.0249(10) 0.0223(10) 0.0266(11) -0.0053(8) 0.0092(9) -0.0017(9)
C5 0.0294(11) 0.0166(9) 0.0225(11) -0.0011(8) 0.0077(9) -0.0019(8)
C6 0.0247(10) 0.0207(10) 0.0194(10) 0.0000(8) 0.0081(8) -0.0008(8)
C7 0.0192(9) 0.0188(9) 0.0171(9) -0.0038(7) 0.0072(8) 0.0007(7)
C8 0.0285(11) 0.0197(10) 0.0231(11) -0.0009(8) 0.0111(9) -0.0005(8)
C9 0.0392(13) 0.0261(11) 0.0220(11) -0.0087(9) 0.0135(10) -0.0059(9)
C10 0.0302(12) 0.0358(13) 0.0179(10) -0.0131(10) 0.0024(9) 0.0017(9)
C11 0.0208(10) 0.0313(12) 0.0279(12) -0.0029(9) 0.0066(9) 0.0080(9)
C12 0.0228(10) 0.0241(10) 0.0237(11) 0.0010(8) 0.0110(8) 0.0017(8)

loop_
_atom_type_symbol
_atom_type_description
_atom_type_scat_dispersion_real
_atom_type_scat_dispersion_imag
_atom_type_scat_source
C C 0.0033 0.0016 'International Tables Vol C Tables 4.2.6.8 and 6.1.1.4'
H H 0.0000 0.0000 'International Tables Vol C Tables 4.2.6.8 and 6.1.1.4'
F F 0.0171 0.0103 'International Tables Vol C Tables 4.2.6.8 and 6.1.1.4'
O O 0.0106 0.0060 'International Tables Vol C Tables 4.2.6.8 and 6.1.1.4'
S S 0.1246 0.1234 'International Tables Vol C Tables 4.2.6.8 and 6.1.1.4'

loop_
_geom_angle_atom_site_label_1
_geom_angle_atom_site_label_2
_geom_angle_atom_site_label_3
_geom_angle
O1 S1 O2 120.39(10)
O1 S1 C7 108.34(11)
O2 S1 C7 108.65(10)
O1 S1 C1 107.63(10)
O2 S1 C1 107.72(11)
C7 S1 C1 102.68(10)
C2 C1 C6 122.68(19)
C2 C1 S1 118.76(16)
C6 C1 S1 118.50(16)
C3 C2 C1 116.6(2)
C3 C2 H2 121.7
C1 C2 H2 121.7
F3 C3 C4 118.6(2)
F3 C3 C2 117.8(2)
C4 C3 C2 123.6(2)
C5 C4 C3 116.7(2)
C5 C4 H4 121.7
C3 C4 H4 121.7
F5 C5 C4 117.46(19)
F5 C5 C6 118.8(2)
C4 C5 C6 123.8(2)
C5 C6 C1 116.6(2)
C5 C6 H6 121.7
C1 C6 H6 121.7
C12 C7 C8 121.3(2)
C12 C7 S1 119.13(16)
C8 C7 S1 119.42(17)
C9 C8 C7 118.7(2)
C9 C8 H8 120.7
C7 C8 H8 120.7
C10 C9 C8 120.3(2)
C10 C9 H9 119.9
C8 C9 H9 119.9
C11 C10 C9 120.6(2)
C11 C10 H10 119.7
C9 C10 H10 119.7
C10 C11 C12 120.4(2)
C10 C11 H11 119.8
C12 C11 H11 119.8
C11 C12 C7 118.8(2)
C11 C12 H12 120.6
C7 C12 H12 120.6

loop_
_geom_bond_atom_site_label_1
_geom_bond_atom_site_label_2
_geom_bond_distance
S1 O1 1.4375(18)
S1 O2 1.4403(18)
S1 C7 1.762(2)
S1 C1 1.777(2)
F3 C3 1.361(3)
F5 C5 1.346(3)
C1 C2 1.392(3)
C1 C6 1.395(3)
C2 C3 1.381(3)
C2 H2 0.9500
C3 C4 1.381(3)
C4 C5 1.377(3)
C4 H4 0.9500
C5 C6 1.378(3)
C6 H6 0.9500
C7 C12 1.392(3)
C7 C8 1.394(3)
C8 C9 1.388(3)
C8 H8 0.9500
C9 C10 1.383(4)
C9 H9 0.9500
C10 C11 1.378(4)
C10 H10 0.9500
C11 C12 1.388(3)
C11 H11 0.9500
C12 H12 0.9500

loop_
_geom_hbond_atom_site_label_D
_geom_hbond_atom_site_label_H
_geom_hbond_atom_site_label_A
_geom_hbond_site_symmetry_A
_geom_hbond_distance_DH
_geom_hbond_distance_HA
_geom_hbond_distance_DA
_geom_hbond_angle_DHA
C2 H2 F5 2_746 0.95 2.44 3.337(3) 157

loop_
_geom_torsion_atom_site_label_1
_geom_torsion_atom_site_label_2
_geom_torsion_atom_site_label_3
_geom_torsion_atom_site_label_4
_geom_torsion
O1 S1 C1 C2 150.34(17)
O2 S1 C1 C2 19.1(2)
C7 S1 C1 C2 -95.46(18)
O1 S1 C1 C6 -32.6(2)
O2 S1 C1 C6 -163.77(16)
C7 S1 C1 C6 81.64(18)
C6 C1 C2 C3 -0.6(3)
S1 C1 C2 C3 176.34(17)
C1 C2 C3 F3 -178.7(2)
C1 C2 C3 C4 0.1(3)
F3 C3 C4 C5 179.5(2)
C2 C3 C4 C5 0.7(4)
C3 C4 C5 F5 177.6(2)
C3 C4 C5 C6 -0.9(3)
F5 C5 C6 C1 -178.16(19)
C4 C5 C6 C1 0.4(3)
C2 C1 C6 C5 0.4(3)
S1 C1 C6 C5 -176.56(16)
O1 S1 C7 C12 22.96(19)
O2 S1 C7 C12 155.37(16)
C1 S1 C7 C12 -90.72(18)
O1 S1 C7 C8 -161.09(16)
O2 S1 C7 C8 -28.68(19)
C1 S1 C7 C8 85.23(18)
C12 C7 C8 C9 0.0(3)
S1 C7 C8 C9 -175.82(16)
C7 C8 C9 C10 -0.1(3)
C8 C9 C10 C11 -0.3(3)
C9 C10 C11 C12 0.9(3)
C10 C11 C12 C7 -0.9(3)
C8 C7 C12 C11 0.5(3)
S1 C7 C12 C11 176.35(16)

loop_
_cod_related_entry_id
_cod_related_entry_database
_cod_related_entry_code
1 ChemSpider 24741016
